data_7110954
loop_
_publ_author_name
'Clark, J. Stephen'
'Wong, Yung-Sing'

_publ_section_title
;
 Construction of the 11-oxabicyclo[6.2.1]undecane core of the cladiellins
 by a novel rearrangement reaction
;
_journal_issue 12
_journal_name_full 'Chemical Communications'
_journal_page_first 1079
_journal_paper_doi 10.1039/b002511i
_journal_year 2000
_chemical_formula_moiety 'C19 H23 Cl O4 Se'
_chemical_formula_sum 'C19 H23 Cl O4 Se'
_chemical_formula_weight 429.78
_chemical_name_systematic
; 
 ? 
;
_space_group_IT_number 4
_symmetry_cell_setting monoclinic
_symmetry_space_group_name_Hall 'P 2yb'
_symmetry_space_group_name_H-M 'P 1 21 1'
_atom_sites_solution_hydrogens 'methyl H atoms from delta-F, other placed geometrically'
_atom_sites_solution_primary direct
_audit_creation_method SHELXL-97
_cell_angle_alpha 90.00
_cell_angle_beta 90.709(3)
_cell_angle_gamma 90.00
_cell_formula_units_Z 4
_cell_length_a 5.2491(2)
_cell_length_b 21.3577(10)
_cell_length_c 16.4109(8)
_cell_measurement_reflns_used 12766
_cell_measurement_temperature 150(2)
_cell_measurement_theta_max 26.0
_cell_measurement_theta_min 2.3
_cell_volume 1839.66(14)
_computing_cell_refinement 'DENZO (Otwinowski & Minor, 1997)'
_computing_data_collection 'COLLECT (????, 1999)'
_computing_data_reduction DENZO
_computing_molecular_graphics 'SHELXTL/PC version 5.1 (Bruker, 1997)'
_computing_publication_material 'SHELXl-97; PLATON (Spek, 1999)'
_computing_structure_refinement 'SHELXL-97 (Sheldrick, 1997)'
_computing_structure_solution 'SIR92 (Altomare et al., 1993)'
_diffrn_ambient_temperature 150(2)
_diffrn_measured_fraction_theta_full 0.934
_diffrn_measured_fraction_theta_max 0.934
_diffrn_measurement_device_type 'Nonius kappaCCD area detector'
_diffrn_measurement_method 'phi and omega'
_diffrn_radiation_monochromator graphite
_diffrn_radiation_source 'fine-focus sealed tube'
_diffrn_radiation_type MoK\a
_diffrn_radiation_wavelength 0.71073
_diffrn_reflns_av_R_equivalents 0.101
_diffrn_reflns_av_sigmaI/netI 0.158
_diffrn_reflns_limit_h_max 5
_diffrn_reflns_limit_h_min -5
_diffrn_reflns_limit_k_max 25
_diffrn_reflns_limit_k_min -25
_diffrn_reflns_limit_l_max 20
_diffrn_reflns_limit_l_min -17
_diffrn_reflns_number 12734
_diffrn_reflns_theta_full 26.00
_diffrn_reflns_theta_max 26.00
_diffrn_reflns_theta_min 2.28
_diffrn_standards_decay_% none
_exptl_absorpt_coefficient_mu 2.207
_exptl_absorpt_correction_T_max 0.990
_exptl_absorpt_correction_T_min 0.916
_exptl_absorpt_correction_type multi-scan
_exptl_absorpt_process_details 'SORTAV (Blessing, 1995)'
_exptl_crystal_colour Colourless
_exptl_crystal_density_diffrn 1.552
_exptl_crystal_density_method 'not measured'
_exptl_crystal_description Needle
_exptl_crystal_F_000 880
_exptl_crystal_size_max 1.00
_exptl_crystal_size_mid 0.01
_exptl_crystal_size_min 0.01
_refine_diff_density_max 0.62
_refine_diff_density_min -0.45
_refine_diff_density_rms 0.09
_refine_ls_abs_structure_details 'Flack H D (1983), Acta Cryst. A39, 876-881'
_refine_ls_abs_structure_Flack 0.000(12)
_refine_ls_extinction_coef 0.0027(5)
_refine_ls_extinction_expression Fc^*^=kFc[1+0.001xFc^2^\l^3^/sin(2\q)]^-1/4^
_refine_ls_extinction_method SHELXL
_refine_ls_goodness_of_fit_ref 0.972
_refine_ls_hydrogen_treatment 'methyl H atoms as part of rigid rotating group, others riding'
_refine_ls_matrix_type full
_refine_ls_number_parameters 454
_refine_ls_number_reflns 6208
_refine_ls_number_restraints 39
_refine_ls_restrained_S_all 0.970
_refine_ls_R_factor_all 0.116
_refine_ls_R_factor_gt 0.0583
_refine_ls_shift/su_max 0.001
_refine_ls_shift/su_mean 0.000
_refine_ls_structure_factor_coef Fsqd
_refine_ls_weighting_details 'calc w=1/[\s^2^(Fo^2^)+(0.0233P)^2^] where P=(Fo^2^+2Fc^2^)/3'
_refine_ls_weighting_scheme calc
_refine_ls_wR_factor_gt 0.0894
_refine_ls_wR_factor_ref 0.103
_reflns_number_gt 4081
_reflns_number_total 6208
_reflns_threshold_expression >2sigma(I)
_cod_data_source_file b002511isup1.cif
_cod_data_source_block PHSECL
_cod_depositor_comments
;
The following automatic conversions were performed:
'_atom_site_symetry_multiplicity' tag replaced with
'_atom_site_symmetry_multiplicity'.

Automatic conversion script
Id: cif_correct_tags 1440 2010-10-19 06:21:57Z saulius 

The following automatic conversions were performed:

'_symmetry_cell_setting' value 'Monoclinic' changed to 'monoclinic'
according to /home/saulius/struct/CIF-dictionaries/cif_core.dic
dictionary named 'cif_core.dic' version 2.4.2 from 2011-04-26.

Automatic conversion script
Id: cif_fix_values 1891 2012-01-12 08:04:46Z andrius 
;
_cod_original_sg_symbol_H-M P2(1)
_cod_database_code 7110954

loop_
_symmetry_equiv_pos_as_xyz
'x, y, z'
'-x, y+1/2, -z'

loop_
_atom_site_label
_atom_site_type_symbol
_atom_site_fract_x
_atom_site_fract_y
_atom_site_fract_z
_atom_site_U_iso_or_equiv
_atom_site_adp_type
_atom_site_occupancy
_atom_site_symmetry_multiplicity
_atom_site_calc_flag
_atom_site_refinement_flags
Se Se -0.29915(13) 0.32889(5) 0.06235(5) 0.0323(2) Uani 1 1 d .
Cl Cl 0.2086(4) 0.49252(11) 0.26816(14) 0.0460(6) Uani 1 1 d .
O O 0.2999(8) 0.4488(2) 0.0022(3) 0.0250(13) Uani 1 1 d .
C1 C 0.1032(12) 0.4012(4) -0.0056(5) 0.0264(19) Uani 1 1 d .
H1A H 0.1842 0.3589 -0.0072 0.032 Uiso 1 1 calc R
C2 C -0.0777(12) 0.4046(3) 0.0656(5) 0.0233(18) Uani 1 1 d .
H2A H -0.1915 0.4414 0.0553 0.028 Uiso 1 1 calc R
C3 C 0.0418(15) 0.4142(4) 0.1491(5) 0.033(2) Uani 1 1 d .
H3A H 0.1596 0.3789 0.1601 0.039 Uiso 1 1 calc R
H3B H -0.0948 0.4121 0.1901 0.039 Uiso 1 1 calc R
C4 C 0.1881(15) 0.4752(4) 0.1617(5) 0.031(2) Uani 1 1 d .
H4A H 0.3637 0.4705 0.1395 0.037 Uiso 1 1 calc R
C5 C 0.0541(14) 0.5304(3) 0.1194(5) 0.0267(19) Uani 1 1 d .
O5 O -0.1717(10) 0.5412(3) 0.1335(4) 0.0388(15) Uani 1 1 d .
C6 C 0.1946(14) 0.5698(4) 0.0577(5) 0.0300(19) Uani 1 1 d .
H6A H 0.3806 0.5644 0.0655 0.036 Uiso 1 1 calc R
H6B H 0.1537 0.6146 0.0661 0.036 Uiso 1 1 calc R
C7 C 0.1190(13) 0.5507(3) -0.0290(5) 0.0257(19) Uani 1 1 d .
H7A H -0.0640 0.5395 -0.0303 0.031 Uiso 1 1 calc R
H7B H 0.1431 0.5869 -0.0658 0.031 Uiso 1 1 calc R
C8 C 0.2698(13) 0.4967(3) -0.0596(4) 0.0221(17) Uani 1 1 d .
H8A H 0.4423 0.5121 -0.0753 0.027 Uiso 1 1 calc R
C9 C 0.1552(12) 0.4580(3) -0.1315(5) 0.0238(18) Uani 1 1 d .
C10 C -0.0280(13) 0.4152(4) -0.0893(5) 0.0293(19) Uani 1 1 d .
H10A H -0.0543 0.3762 -0.1209 0.035 Uiso 1 1 calc R
H10B H -0.1946 0.4360 -0.0818 0.035 Uiso 1 1 calc R
C11 C 0.3493(13) 0.4220(4) -0.1797(5) 0.032(2) Uani 1 1 d .
H11A H 0.2630 0.3991 -0.2239 0.048 Uiso 1 1 calc R
H11B H 0.4381 0.3923 -0.1438 0.048 Uiso 1 1 calc R
H11C H 0.4729 0.4512 -0.2029 0.048 Uiso 1 1 calc R
C12 C 0.1121(13) 0.5443(3) -0.2270(5) 0.0235(18) Uani 1 1 d .
C13 C -0.0645(13) 0.5718(4) -0.2884(5) 0.0286(19) Uani 1 1 d .
H13A H 0.0034 0.6120 -0.3071 0.043 Uiso 1 1 calc R
H13B H -0.2317 0.5784 -0.2639 0.043 Uiso 1 1 calc R
H13C H -0.0820 0.5433 -0.3349 0.043 Uiso 1 1 calc R
O13 O 0.3246(8) 0.5616(2) -0.2133(3) 0.0300(13) Uani 1 1 d .
C1P C -0.0438(11) 0.2664(3) 0.0854(4) 0.0270(17) Uani 1 1 d D
C2P C 0.0734(11) 0.2342(3) 0.0240(4) 0.032(2) Uani 1 1 d D
H2P H 0.0233 0.2414 -0.0310 0.038 Uiso 1 1 calc R
C3P C 0.2644(11) 0.1911(3) 0.0415(5) 0.039(2) Uani 1 1 d D
H3P H 0.3443 0.1689 -0.0013 0.047 Uiso 1 1 calc R
C4P C 0.3376(13) 0.1808(3) 0.1212(5) 0.042(2) Uani 1 1 d D
H4P H 0.4691 0.1516 0.1333 0.051 Uiso 1 1 calc R
C5P C 0.2203(13) 0.2127(3) 0.1834(5) 0.041(2) Uani 1 1 d D
H5P H 0.2700 0.2054 0.2385 0.049 Uiso 1 1 calc R
C6P C 0.0298(12) 0.2555(3) 0.1653(4) 0.036(2) Uani 1 1 d D
H6P H -0.0510 0.2776 0.2081 0.044 Uiso 1 1 calc R
Se' Se 1.01692(12) 0.26738(5) 0.65213(5) 0.0263(2) Uani 1 1 d .
Cl' Cl 0.5240(4) 0.16402(11) 0.38712(14) 0.0394(5) Uani 1 1 d .
O' O 0.4330(8) 0.3505(2) 0.5138(3) 0.0210(12) Uani 1 1 d .
C1' C 0.6207(12) 0.3418(3) 0.5784(5) 0.0210(18) Uani 1 1 d .
H1'A H 0.5319 0.3310 0.6301 0.025 Uiso 1 1 calc R
C2' C 0.8002(12) 0.2885(3) 0.5555(4) 0.0220(18) Uani 1 1 d .
H2'A H 0.9167 0.3052 0.5130 0.026 Uiso 1 1 calc R
C3' C 0.6769(13) 0.2298(4) 0.5201(5) 0.029(2) Uani 1 1 d .
H3'A H 0.5497 0.2140 0.5591 0.034 Uiso 1 1 calc R
H3'B H 0.8093 0.1972 0.5142 0.034 Uiso 1 1 calc R
C4' C 0.5439(13) 0.2401(3) 0.4365(5) 0.0267(19) Uani 1 1 d .
H4'A H 0.3691 0.2575 0.4444 0.032 Uiso 1 1 calc R
C5' C 0.6936(14) 0.2822(4) 0.3811(4) 0.027(2) Uani 1 1 d .
O5' O 0.9159(8) 0.2713(3) 0.3661(3) 0.0352(13) Uani 1 1 d .
C6' C 0.5703(13) 0.3413(3) 0.3480(4) 0.0264(19) Uani 1 1 d .
H6'A H 0.3828 0.3366 0.3490 0.032 Uiso 1 1 calc R
H6'B H 0.6211 0.3474 0.2906 0.032 Uiso 1 1 calc R
C7' C 0.6482(14) 0.3996(4) 0.3982(5) 0.029(2) Uani 1 1 d .
H7'A H 0.8269 0.3949 0.4172 0.034 Uiso 1 1 calc R
H7'B H 0.6383 0.4372 0.3630 0.034 Uiso 1 1 calc R
C8' C 0.4744(12) 0.4086(3) 0.4723(5) 0.0216(18) Uani 1 1 d .
H8'A H 0.3069 0.4261 0.4536 0.026 Uiso 1 1 calc R
C9' C 0.5869(13) 0.4506(4) 0.5404(5) 0.0230(18) Uani 1 1 d .
C10' C 0.7521(13) 0.4045(3) 0.5883(4) 0.0228(18) Uani 1 1 d .
H10C H 0.9265 0.4029 0.5661 0.027 Uiso 1 1 calc R
H10D H 0.7627 0.4165 0.6465 0.027 Uiso 1 1 calc R
C11' C 0.3800(13) 0.4794(4) 0.5934(5) 0.0271(19) Uani 1 1 d .
H11D H 0.4596 0.5052 0.6361 0.041 Uiso 1 1 calc R
H11E H 0.2803 0.4460 0.6186 0.041 Uiso 1 1 calc R
H11F H 0.2676 0.5056 0.5596 0.041 Uiso 1 1 calc R
C12' C 0.6583(14) 0.5438(3) 0.4600(5) 0.0238(19) Uani 1 1 d .
O12 O -0.0014(8) 0.4961(2) -0.1872(3) 0.0245(12) Uani 1 1 d .
O12' O 0.7536(8) 0.5003(2) 0.5113(3) 0.0230(12) Uani 1 1 d .
C13' C 0.8505(14) 0.5928(4) 0.4435(6) 0.041(2) Uani 1 1 d .
H13D H 0.7898 0.6196 0.3987 0.062 Uiso 1 1 calc R
H13E H 1.0115 0.5731 0.4282 0.062 Uiso 1 1 calc R
H13F H 0.8773 0.6183 0.4925 0.062 Uiso 1 1 calc R
O13' O 0.4441(9) 0.5424(2) 0.4331(3) 0.0288(14) Uani 1 1 d .
C1P' C 0.7568(12) 0.2324(3) 0.7211(4) 0.0237(18) Uani 1 1 d D
C2P' C 0.6832(12) 0.1706(3) 0.7125(4) 0.031(2) Uani 1 1 d D
H2P' H 0.7630 0.1445 0.6735 0.037 Uiso 1 1 calc R
C3P' C 0.4911(13) 0.1469(4) 0.7615(4) 0.033(2) Uani 1 1 d D
H3P' H 0.4387 0.1046 0.7557 0.039 Uiso 1 1 calc R
C4P' C 0.3772(14) 0.1847(3) 0.8182(5) 0.031(2) Uani 1 1 d D
H4P' H 0.2434 0.1686 0.8506 0.037 Uiso 1 1 calc R
C5P' C 0.4557(13) 0.2458(4) 0.8285(5) 0.044(3) Uani 1 1 d D
H5P' H 0.3798 0.2713 0.8689 0.052 Uiso 1 1 calc R
C6P' C 0.6456(12) 0.2697(4) 0.7798(4) 0.0310(17) Uani 1 1 d D
H6P' H 0.6999 0.3118 0.7867 0.037 Uiso 1 1 calc R

loop_
_atom_site_aniso_label
_atom_site_aniso_U_11
_atom_site_aniso_U_22
_atom_site_aniso_U_33
_atom_site_aniso_U_23
_atom_site_aniso_U_13
_atom_site_aniso_U_12
Se 0.0192(4) 0.0316(5) 0.0460(6) -0.0001(5) 0.0017(3) -0.0018(4)
Cl 0.0605(14) 0.0459(15) 0.0314(14) -0.0013(12) -0.0055(11) -0.0053(11)
O 0.020(3) 0.019(3) 0.035(4) 0.005(3) -0.006(2) -0.002(2)
C1 0.016(4) 0.028(5) 0.035(5) -0.001(4) -0.008(3) -0.006(3)
C2 0.017(4) 0.021(4) 0.032(5) 0.004(4) 0.004(3) -0.005(3)
C3 0.032(4) 0.031(5) 0.035(6) -0.009(5) 0.001(4) 0.002(4)
C4 0.032(4) 0.030(5) 0.029(5) -0.001(4) 0.004(4) 0.000(3)
C5 0.035(5) 0.023(5) 0.022(5) -0.015(4) -0.003(4) 0.002(3)
O5 0.033(3) 0.037(4) 0.047(4) 0.000(3) 0.007(3) 0.003(3)
C6 0.023(4) 0.025(4) 0.042(6) 0.006(4) -0.006(3) -0.001(3)
C7 0.022(4) 0.024(5) 0.031(5) -0.001(4) 0.001(3) -0.005(3)
C8 0.023(4) 0.017(4) 0.026(5) 0.005(4) -0.002(3) -0.001(3)
C9 0.018(4) 0.029(5) 0.025(5) -0.002(4) -0.002(3) -0.001(3)
C10 0.026(4) 0.029(5) 0.033(5) -0.005(4) -0.004(3) -0.006(3)
C11 0.028(4) 0.042(5) 0.025(5) -0.007(4) -0.005(4) 0.000(4)
C12 0.023(4) 0.025(5) 0.023(5) -0.009(4) 0.001(3) -0.007(3)
C13 0.022(4) 0.031(5) 0.033(5) -0.001(4) -0.004(3) -0.001(3)
O13 0.019(3) 0.037(3) 0.034(4) -0.004(3) -0.003(2) -0.001(2)
C1P 0.024(4) 0.015(4) 0.042(5) 0.003(5) 0.004(3) -0.005(4)
C2P 0.034(5) 0.028(5) 0.032(5) 0.008(4) -0.006(4) -0.004(4)
C3P 0.038(5) 0.032(5) 0.048(7) 0.001(5) 0.006(4) 0.007(4)
C4P 0.037(5) 0.026(5) 0.064(7) 0.008(5) -0.007(5) 0.004(4)
C5P 0.053(6) 0.036(6) 0.032(6) 0.002(5) -0.005(4) 0.002(4)
C6P 0.042(5) 0.038(6) 0.029(6) 0.009(5) 0.007(4) -0.003(4)
Se' 0.0169(4) 0.0326(5) 0.0292(5) 0.0017(5) -0.0012(3) -0.0001(4)
Cl' 0.0463(12) 0.0305(12) 0.0413(15) -0.0085(11) -0.0071(10) -0.0010(10)
O' 0.017(2) 0.021(3) 0.025(3) 0.000(2) -0.009(2) 0.0005(19)
C1' 0.025(4) 0.016(5) 0.021(5) 0.002(4) -0.005(3) -0.002(3)
C2' 0.022(4) 0.027(5) 0.018(4) 0.005(3) 0.002(3) 0.004(3)
C3' 0.023(4) 0.034(5) 0.029(5) 0.001(4) 0.006(3) -0.004(3)
C4' 0.019(4) 0.027(4) 0.035(5) -0.005(4) 0.000(3) 0.008(3)
C5' 0.032(5) 0.032(5) 0.016(4) -0.005(4) -0.001(3) 0.001(3)
O5' 0.026(3) 0.046(3) 0.034(3) -0.004(3) 0.008(2) 0.013(3)
C6' 0.027(4) 0.030(5) 0.023(5) 0.011(4) 0.001(3) 0.005(3)
C7' 0.023(4) 0.030(5) 0.033(5) 0.000(4) 0.003(4) 0.000(3)
C8' 0.016(4) 0.019(4) 0.030(5) 0.007(4) -0.001(3) 0.006(3)
C9' 0.017(4) 0.028(5) 0.024(5) 0.001(4) -0.002(3) -0.006(3)
C10' 0.027(4) 0.027(5) 0.015(5) -0.007(4) -0.005(3) -0.001(3)
C11' 0.019(4) 0.031(5) 0.031(5) 0.008(4) 0.002(3) -0.001(3)
C12' 0.025(4) 0.023(5) 0.024(5) -0.001(4) 0.009(4) 0.003(3)
O12 0.017(3) 0.026(3) 0.031(3) -0.003(3) -0.006(2) -0.002(2)
O12' 0.009(2) 0.025(3) 0.035(3) 0.007(3) 0.000(2) -0.008(2)
C13' 0.027(5) 0.031(5) 0.065(7) 0.015(5) 0.003(4) 0.004(3)
O13' 0.020(3) 0.032(3) 0.034(4) 0.006(3) -0.001(2) 0.006(2)
C1P' 0.028(4) 0.023(5) 0.020(5) 0.005(4) -0.002(3) 0.002(3)
C2P' 0.023(4) 0.035(5) 0.034(5) 0.004(4) 0.003(4) 0.003(4)
C3P' 0.031(5) 0.043(6) 0.025(5) 0.004(4) -0.001(4) -0.001(4)
C4P' 0.030(5) 0.032(5) 0.031(6) 0.007(4) 0.005(4) -0.003(4)
C5P' 0.028(5) 0.056(7) 0.047(7) 0.000(5) 0.009(4) 0.012(4)
C6P' 0.033(4) 0.026(4) 0.034(5) -0.003(5) -0.001(3) 0.000(4)

loop_
_atom_type_symbol
_atom_type_description
_atom_type_scat_dispersion_real
_atom_type_scat_dispersion_imag
_atom_type_scat_source
C C 0.0033 0.0016 'International Tables Vol C Tables 4.2.6.8 and 6.1.1.4'
H H 0.0000 0.0000 'International Tables Vol C Tables 4.2.6.8 and 6.1.1.4'
O O 0.0106 0.0060 'International Tables Vol C Tables 4.2.6.8 and 6.1.1.4'
Cl Cl 0.1484 0.1585 'International Tables Vol C Tables 4.2.6.8 and 6.1.1.4'
Se Se -0.0929 2.2259 'International Tables Vol C Tables 4.2.6.8 and 6.1.1.4'

loop_
_geom_angle_atom_site_label_1
_geom_angle_atom_site_label_2
_geom_angle_atom_site_label_3
_geom_angle
C1P Se C2 98.8(3)
C8 O C1 111.2(5)
O C1 C2 110.5(6)
O C1 C10 104.4(6)
C2 C1 C10 113.3(6)
C3 C2 C1 116.6(6)
C3 C2 Se 111.6(5)
C1 C2 Se 108.2(5)
C2 C3 C4 116.1(7)
C3 C4 C5 111.6(6)
C3 C4 Cl 109.5(6)
C5 C4 Cl 107.7(5)
O5 C5 C6 119.9(7)
O5 C5 C4 119.7(7)
C6 C5 C4 120.3(6)
C5 C6 C7 110.5(6)
C8 C7 C6 112.8(6)
O C8 C7 111.4(6)
O C8 C9 101.1(5)
C7 C8 C9 117.7(6)
O12 C9 C10 105.5(5)
O12 C9 C11 109.4(6)
C10 C9 C11 111.9(6)
O12 C9 C8 112.7(6)
C10 C9 C8 102.6(6)
C11 C9 C8 114.3(6)
C9 C10 C1 104.1(5)
O13 C12 O12 123.9(7)
O13 C12 C13 125.5(7)
O12 C12 C13 110.6(6)
C2P C1P C6P 119.3(6)
C2P C1P Se 121.4(5)
C6P C1P Se 119.2(5)
C1P C2P C3P 120.6(7)
C4P C3P C2P 119.7(7)
C3P C4P C5P 120.2(7)
C4P C5P C6P 119.6(7)
C1P C6P C5P 120.5(7)
C1P' Se' C2' 98.8(3)
C8' O' C1' 110.6(5)
O' C1' C10' 105.7(5)
O' C1' C2' 109.3(5)
C10' C1' C2' 113.8(6)
C3' C2' C1' 116.5(5)
C3' C2' Se' 110.7(5)
C1' C2' Se' 108.7(5)
C2' C3' C4' 114.0(6)
C5' C4' C3' 112.8(6)
C5' C4' Cl' 107.0(5)
C3' C4' Cl' 107.0(5)
O5' C5' C4' 121.1(7)
O5' C5' C6' 119.5(7)
C4' C5' C6' 119.3(6)
C5' C6' C7' 111.8(6)
C8' C7' C6' 111.5(6)
O' C8' C7' 111.2(6)
O' C8' C9' 102.6(6)
C7' C8' C9' 114.7(6)
O12' C9' C10' 107.4(5)
O12' C9' C11' 109.0(6)
C10' C9' C11' 111.7(6)
O12' C9' C8' 114.3(6)
C10' C9' C8' 102.0(6)
C11' C9' C8' 112.2(6)
C1' C10' C9' 105.1(6)
O13' C12' O12' 123.4(7)
O13' C12' C13' 125.8(7)
O12' C12' C13' 110.7(6)
C12 O12 C9 118.2(5)
C12' O12' C9' 119.1(5)
C2P' C1P' C6P' 120.0(6)
C2P' C1P' Se' 120.5(5)
C6P' C1P' Se' 119.5(5)
C1P' C2P' C3P' 119.4(6)
C4P' C3P' C2P' 120.2(7)
C3P' C4P' C5P' 120.5(7)
C4P' C5P' C6P' 119.7(7)
C5P' C6P' C1P' 120.2(6)

loop_
_geom_bond_atom_site_label_1
_geom_bond_atom_site_label_2
_geom_bond_distance
Se C1P 1.926(7)
Se C2 1.992(7)
Cl C4 1.788(8)
O C8 1.447(8)
O C1 1.453(8)
C1 C2 1.516(10)
C1 C10 1.559(10)
C2 C3 1.514(11)
C3 C4 1.524(10)
C4 C5 1.535(11)
C5 O5 1.232(8)
C5 C6 1.516(10)
C6 C7 1.527(10)
C7 C8 1.488(9)
C8 C9 1.556(10)
C9 O12 1.469(9)
C9 C10 1.501(10)
C9 C11 1.509(10)
C12 O13 1.193(8)
C12 O12 1.360(8)
C12 C13 1.483(10)
C1P C2P 1.372(7)
C1P C6P 1.382(7)
C2P C3P 1.388(7)
C3P C4P 1.376(7)
C4P C5P 1.380(7)
C5P C6P 1.385(7)
Se' C1P' 1.935(7)
Se' C2' 1.991(7)
Cl' C4' 1.818(7)
O' C8' 1.433(8)
O' C1' 1.450(8)
C1' C10' 1.513(9)
C1' C2' 1.529(9)
C2' C3' 1.522(10)
C3' C4' 1.548(11)
C4' C5' 1.506(10)
C5' O5' 1.218(8)
C5' C6' 1.517(10)
C6' C7' 1.544(10)
C7' C8' 1.542(10)
C8' C9' 1.544(10)
C9' O12' 1.460(8)
C9' C10' 1.525(10)
C9' C11' 1.530(10)
C12' O13' 1.203(8)
C12' O12' 1.346(9)
C12' C13' 1.482(10)
C1P' C2P' 1.382(7)
C1P' C6P' 1.384(7)
C2P' C3P' 1.392(7)
C3P' C4P' 1.375(7)
C4P' C5P' 1.377(7)
C5P' C6P' 1.383(7)

loop_
_geom_torsion_atom_site_label_1
_geom_torsion_atom_site_label_2
_geom_torsion_atom_site_label_3
_geom_torsion_atom_site_label_4
_geom_torsion
C8 O C1 C2 -111.1(6)
C8 O C1 C10 11.0(7)
O C1 C2 C3 -42.6(9)
C10 C1 C2 C3 -159.4(6)
O C1 C2 Se -169.4(4)
C10 C1 C2 Se 73.9(7)
C1P Se C2 C3 -62.8(5)
C1P Se C2 C1 66.7(5)
C1 C2 C3 C4 62.5(9)
Se C2 C3 C4 -172.5(5)
C2 C3 C4 C5 38.9(9)
C2 C3 C4 Cl 158.0(5)
C3 C4 C5 O5 53.5(9)
Cl C4 C5 O5 -66.7(8)
C3 C4 C5 C6 -123.8(8)
Cl C4 C5 C6 116.0(6)
O5 C5 C6 C7 -76.5(9)
C4 C5 C6 C7 100.7(7)
C5 C6 C7 C8 -85.0(7)
C1 O C8 C7 93.9(7)
C1 O C8 C9 -32.0(6)
C6 C7 C8 O 42.8(8)
C6 C7 C8 C9 159.0(6)
O C8 C9 O12 153.3(5)
C7 C8 C9 O12 31.8(8)
O C8 C9 C10 40.4(6)
C7 C8 C9 C10 -81.2(7)
O C8 C9 C11 -80.9(7)
C7 C8 C9 C11 157.5(7)
O12 C9 C10 C1 -152.4(6)
C11 C9 C10 C1 88.7(7)
C8 C9 C10 C1 -34.2(7)
O C1 C10 C9 15.7(7)
C2 C1 C10 C9 136.0(6)
C2 Se C1P C2P -95.5(4)
C2 Se C1P C6P 82.0(4)
C6P C1P C2P C3P -0.2(2)
Se C1P C2P C3P 177.4(4)
C1P C2P C3P C4P -0.2(2)
C2P C3P C4P C5P 0.5(4)
C3P C4P C5P C6P -0.4(6)
C2P C1P C6P C5P 0.2(4)
Se C1P C6P C5P -177.4(4)
C4P C5P C6P C1P 0.1(6)
C8' O' C1' C10' 12.0(7)
C8' O' C1' C2' -110.9(6)
O' C1' C2' C3' -44.4(8)
C10' C1' C2' C3' -162.3(6)
O' C1' C2' Se' -170.3(4)
C10' C1' C2' Se' 71.8(7)
C1P' Se' C2' C3' -61.0(5)
C1P' Se' C2' C1' 68.2(5)
C1' C2' C3' C4' 65.3(8)
Se' C2' C3' C4' -169.8(5)
C2' C3' C4' C5' 40.5(9)
C2' C3' C4' Cl' 157.8(5)
C3' C4' C5' O5' 53.5(9)
Cl' C4' C5' O5' -63.8(8)
C3' C4' C5' C6' -122.4(7)
Cl' C4' C5' C6' 120.3(6)
O5' C5' C6' C7' -77.9(8)
C4' C5' C6' C7' 98.1(8)
C5' C6' C7' C8' -86.0(7)
C1' O' C8' C7' 92.0(7)
C1' O' C8' C9' -31.1(6)
C6' C7' C8' O' 44.7(8)
C6' C7' C8' C9' 160.5(6)
O' C8' C9' O12' 152.7(5)
C7' C8' C9' O12' 32.0(8)
O' C8' C9' C10' 37.1(6)
C7' C8' C9' C10' -83.6(7)
O' C8' C9' C11' -82.5(7)
C7' C8' C9' C11' 156.8(6)
O' C1' C10' C9' 12.7(7)
C2' C1' C10' C9' 132.7(6)
O12' C9' C10' C1' -150.8(6)
C11' C9' C10' C1' 89.7(7)
C8' C9' C10' C1' -30.3(7)
O13 C12 O12 C9 -8.0(10)
C13 C12 O12 C9 172.4(6)
C10 C9 O12 C12 172.6(6)
C11 C9 O12 C12 -66.9(8)
C8 C9 O12 C12 61.5(8)
O13' C12' O12' C9' -3.8(10)
C13' C12' O12' C9' 175.1(6)
C10' C9' O12' C12' 173.2(6)
C11' C9' O12' C12' -65.7(8)
C8' C9' O12' C12' 60.8(8)
C2' Se' C1P' C2P' 83.3(6)
C2' Se' C1P' C6P' -97.2(6)
C6P' C1P' C2P' C3P' 2.1(11)
Se' C1P' C2P' C3P' -178.4(6)
C1P' C2P' C3P' C4P' -0.4(11)
C2P' C3P' C4P' C5P' -1.5(12)
C3P' C4P' C5P' C6P' 1.8(12)
C4P' C5P' C6P' C1P' -0.2(12)
C2P' C1P' C6P' C5P' -1.8(11)
Se' C1P' C6P' C5P' 178.7(6)
